data_4074022
loop_
_publ_author_name
'Baksi, Suparna'
'Acharyya, Rama'
'Basuli, Falguni'
'Peng, Shie-Ming'
'Lee, Gene-Hsiang'
'Nethaji, Munirathinam'
'Bhattacharya, Samaresh'

_publ_section_title
;
 Rhodium-Mediated C--C Bond Activation of
 2-(2&#x2032;,6&#x2032;-Dialkylarylazo)-4-methylphenols. Elimination and
 Migration of Alkyl Groups
;
_journal_issue 26
_journal_name_full Organometallics
_journal_page_first 6596
_journal_paper_doi 10.1021/om700826t
_journal_volume 26
_journal_year 2007
_chemical_formula_moiety 'C51 H44 CL N1 O P2 RH'
_chemical_formula_sum 'C51 H44 Cl N O P2 Rh'
_chemical_formula_weight 901.18
_chemical_name_systematic
;

 ?

;
_space_group_IT_number 14
_symmetry_cell_setting monoclinic
_symmetry_space_group_name_Hall '-P 2yn'
_symmetry_space_group_name_H-M 'P 1 21/n 1'
_atom_sites_solution_hydrogens geom
_atom_sites_solution_primary direct
_atom_sites_solution_secondary difmap
_audit_creation_method SHELXL-97
_cell_angle_alpha 90.00
_cell_angle_beta 92.519(10)
_cell_angle_gamma 90.00
_cell_formula_units_Z 4
_cell_length_a 18.463(10)
_cell_length_b 12.007(7)
_cell_length_c 20.898(12)
_cell_measurement_reflns_used 356
_cell_measurement_temperature 293(2)
_cell_measurement_theta_max 27.0
_cell_measurement_theta_min 2.20
_cell_volume 4628(5)
_computing_cell_refinement 'BRUKER SMART APEX CCD'
_computing_data_collection 'BRUKER SMART APEX CCD'
_computing_data_reduction 'BRUKER SAINT'
_computing_molecular_graphics ORTEP-III
_computing_publication_material 'WINGX V1.64.05'
_computing_structure_refinement 'SHELXL-97 (Sheldrick, 1997)'
_computing_structure_solution SHELXS-97
_diffrn_ambient_temperature 293(2)
_diffrn_detector_area_resol_mean 0.3
_diffrn_measured_fraction_theta_full 1.000
_diffrn_measured_fraction_theta_max 1.000
_diffrn_measurement_device_type 'BRUKER SMART APEX CCD'
_diffrn_measurement_method OMEGA
_diffrn_radiation_monochromator graphite
_diffrn_radiation_source 'fine-focus sealed tube'
_diffrn_radiation_type MoK\a
_diffrn_radiation_wavelength 0.71073
_diffrn_reflns_av_R_equivalents 0.1848
_diffrn_reflns_av_sigmaI/netI 0.2260
_diffrn_reflns_limit_h_max 23
_diffrn_reflns_limit_h_min -23
_diffrn_reflns_limit_k_max 15
_diffrn_reflns_limit_k_min -15
_diffrn_reflns_limit_l_max 26
_diffrn_reflns_limit_l_min -27
_diffrn_reflns_number 39188
_diffrn_reflns_theta_full 27.50
_diffrn_reflns_theta_max 27.50
_diffrn_reflns_theta_min 1.95
_exptl_absorpt_coefficient_mu 0.534
_exptl_absorpt_correction_T_max 0.9821
_exptl_absorpt_correction_T_min 0.8411
_exptl_absorpt_correction_type empirical
_exptl_absorpt_process_details SADABS
_exptl_crystal_colour BLACK
_exptl_crystal_density_diffrn 1.293
_exptl_crystal_density_method 'not measured'
_exptl_crystal_description 'RECTANGULAR PLATE'
_exptl_crystal_F_000 1856
_exptl_crystal_size_max 0.34
_exptl_crystal_size_mid 0.11
_exptl_crystal_size_min 0.03
_refine_diff_density_max 1.464
_refine_diff_density_min -1.429
_refine_diff_density_rms 0.166
_refine_ls_extinction_method none
_refine_ls_goodness_of_fit_ref 0.980
_refine_ls_hydrogen_treatment mixed
_refine_ls_matrix_type full
_refine_ls_number_parameters 525
_refine_ls_number_reflns 10943
_refine_ls_number_restraints 0
_refine_ls_restrained_S_all 0.980
_refine_ls_R_factor_all 0.2604
_refine_ls_R_factor_gt 0.1199
_refine_ls_shift/su_max 0.001
_refine_ls_shift/su_mean 0.000
_refine_ls_structure_factor_coef Fsqd
_refine_ls_weighting_details 'calc w=1/[\s^2^(Fo^2^)+(0.2000P)^2^+0.0000P] where P=(Fo^2^+2Fc^2^)/3'
_refine_ls_weighting_scheme calc
_refine_ls_wR_factor_gt 0.2956
_refine_ls_wR_factor_ref 0.3744
_reflns_number_gt 4434
_reflns_number_total 10943
_reflns_threshold_expression >2sigma(I)
_cod_data_source_file om700826t-file004.cif
_cod_data_source_block mn3_m
_cod_depositor_comments
;
The following automatic conversions were performed:

'_symmetry_cell_setting' value 'MONOCLINIC' changed to 'monoclinic'
according to /home/saulius/struct/CIF-dictionaries/cif_core.dic
dictionary named 'cif_core.dic' version 2.4.1 from
2010-06-29.

'_exptl_absorpt_correction_type' value 'EMPIRICAL'
changed to 'empirical' according to
/home/saulius/struct/CIF-dictionaries/cif_core.dic dictionary named
'cif_core.dic' version 2.4.1 from 2010-06-29.

Automatic conversion script
Id: cif_fix_values 1715 2011-07-08 13:25:40Z adriana 
;
_cod_original_sg_symbol_H-M P21/n
_cod_original_formula_sum 'C51 H44 Cl N1 O P2 Rh'
_cod_database_code 4074022

loop_
_symmetry_equiv_pos_as_xyz
'x, y, z'
'-x+1/2, y+1/2, -z+1/2'
'-x, -y, -z'
'x-1/2, -y-1/2, z-1/2'

loop_
_atom_site_label
_atom_site_type_symbol
_atom_site_fract_x
_atom_site_fract_y
_atom_site_fract_z
_atom_site_U_iso_or_equiv
_atom_site_adp_type
_atom_site_occupancy
_atom_site_symmetry_multiplicity
_atom_site_calc_flag
_atom_site_refinement_flags
C15 C 0.0278(6) 0.0990(8) 0.2995(5) 0.050(3) Uani 1 1 d .
C14 C 0.0786(7) 0.1253(11) 0.3483(5) 0.074(4) Uani 1 1 d .
H14 H 0.1277 0.1304 0.3404 0.089 Uiso 1 1 calc R
C13 C 0.0538(9) 0.1435(16) 0.4087(7) 0.119(7) Uani 1 1 d .
H13 H 0.0865 0.1714 0.4399 0.143 Uiso 1 1 calc R
C12 C -0.0106(11) 0.1249(15) 0.4246(7) 0.117(7) Uani 1 1 d .
H12 H -0.0220 0.1317 0.4673 0.140 Uiso 1 1 calc R
C9 C -0.0668(9) 0.0931(11) 0.3773(7) 0.085(4) Uani 1 1 d .
C8 C -0.0442(7) 0.0831(9) 0.3157(6) 0.056(3) Uani 1 1 d .
C10 C -0.1482(10) 0.0781(18) 0.3929(9) 0.139(8) Uani 1 1 d .
H10A H -0.1721 0.0306 0.3610 0.167 Uiso 1 1 calc R
H10B H -0.1515 0.0427 0.4344 0.167 Uiso 1 1 calc R
C11 C -0.1845(10) 0.1880(19) 0.3935(9) 0.153(9) Uani 1 1 d .
H11A H -0.1681 0.2288 0.4309 0.230 Uiso 1 1 calc R
H11B H -0.2360 0.1776 0.3941 0.230 Uiso 1 1 calc R
H11C H -0.1730 0.2290 0.3558 0.230 Uiso 1 1 calc R
C7 C -0.1044(6) 0.0251(9) 0.1572(6) 0.061(3) Uani 1 1 d .
C6 C -0.1798(7) 0.0153(10) 0.1531(7) 0.073(4) Uani 1 1 d .
H6 H -0.2067 0.0204 0.1896 0.087 Uiso 1 1 calc R
C4 C -0.2136(8) -0.0020(12) 0.0935(9) 0.093(5) Uani 1 1 d .
C3 C -0.1717(9) -0.0142(12) 0.0402(8) 0.091(5) Uani 1 1 d .
H3 H -0.1946 -0.0293 0.0006 0.110 Uiso 1 1 calc R
C2 C -0.0997(8) -0.0050(10) 0.0443(6) 0.082(4) Uani 1 1 d .
H2 H -0.0737 -0.0127 0.0074 0.099 Uiso 1 1 calc R
C1 C -0.0618(7) 0.0165(9) 0.1036(6) 0.059(3) Uani 1 1 d .
C5 C -0.2988(8) -0.0074(16) 0.0881(10) 0.141(7) Uani 1 1 d .
H5A H -0.3167 -0.0326 0.1280 0.211 Uiso 1 1 calc R
H5B H -0.3137 -0.0583 0.0546 0.211 Uiso 1 1 calc R
H5C H -0.3178 0.0653 0.0784 0.211 Uiso 1 1 calc R
C16 C 0.1121(6) -0.1429(9) 0.3084(5) 0.053(3) Uani 1 1 d .
C17 C 0.1839(7) -0.1119(12) 0.3127(6) 0.077(4) Uani 1 1 d .
H17 H 0.2038 -0.0754 0.2784 0.093 Uiso 1 1 calc R
C18 C 0.2280(7) -0.1342(12) 0.3684(7) 0.081(4) Uani 1 1 d .
H18 H 0.2772 -0.1177 0.3703 0.098 Uiso 1 1 calc R
C19 C 0.1960(8) -0.1797(11) 0.4177(6) 0.082(4) Uani 1 1 d .
H19 H 0.2228 -0.1886 0.4561 0.099 Uiso 1 1 calc R
C20 C 0.1251(8) -0.2141(13) 0.4144(6) 0.091(5) Uani 1 1 d .
H20 H 0.1056 -0.2505 0.4489 0.109 Uiso 1 1 calc R
C21 C 0.0827(7) -0.1943(10) 0.3591(5) 0.062(3) Uani 1 1 d .
H21 H 0.0343 -0.2162 0.3568 0.075 Uiso 1 1 calc R
C22 C 0.1234(6) -0.1883(9) 0.1760(5) 0.050(3) Uani 1 1 d .
C23 C 0.1616(6) -0.2841(9) 0.1979(6) 0.060(3) Uani 1 1 d .
H23 H 0.1583 -0.3083 0.2400 0.072 Uiso 1 1 calc R
C24 C 0.2040(7) -0.3413(10) 0.1559(6) 0.073(4) Uani 1 1 d .
H24 H 0.2287 -0.4049 0.1699 0.088 Uiso 1 1 calc R
C25 C 0.2101(7) -0.3070(11) 0.0952(7) 0.080(4) Uani 1 1 d .
H25 H 0.2391 -0.3467 0.0679 0.096 Uiso 1 1 calc R
C26 C 0.1721(8) -0.2087(12) 0.0718(7) 0.089(4) Uani 1 1 d .
H26 H 0.1763 -0.1837 0.0300 0.106 Uiso 1 1 calc R
C27 C 0.1293(7) -0.1537(9) 0.1141(6) 0.062(3) Uani 1 1 d .
H27 H 0.1036 -0.0910 0.1001 0.074 Uiso 1 1 calc R
C28 C -0.0148(6) -0.2082(9) 0.2288(6) 0.055(3) Uani 1 1 d .
C29 C -0.0266(7) -0.2846(11) 0.1799(6) 0.073(4) Uani 1 1 d .
H29 H 0.0068 -0.2912 0.1481 0.087 Uiso 1 1 calc R
C30 C -0.0883(9) -0.3519(13) 0.1778(7) 0.094(5) Uani 1 1 d .
H30 H -0.0965 -0.4008 0.1438 0.113 Uiso 1 1 calc R
C31 C -0.1366(8) -0.3470(14) 0.2250(9) 0.096(5) Uani 1 1 d .
H31 H -0.1766 -0.3941 0.2240 0.116 Uiso 1 1 calc R
C32 C -0.1262(7) -0.2745(13) 0.2722(7) 0.085(4) Uani 1 1 d .
H32 H -0.1591 -0.2711 0.3046 0.102 Uiso 1 1 calc R
C33 C -0.0659(7) -0.2024(10) 0.2741(6) 0.068(3) Uani 1 1 d .
H33 H -0.0609 -0.1499 0.3067 0.081 Uiso 1 1 calc R
C34 C 0.0632(7) 0.3555(9) 0.2478(5) 0.055(3) Uani 1 1 d .
C35 C 0.1355(6) 0.3466(10) 0.2667(5) 0.059(3) Uani 1 1 d .
H35 H 0.1625 0.2881 0.2510 0.070 Uiso 1 1 calc R
C36 C 0.1682(8) 0.4207(12) 0.3075(6) 0.077(4) Uani 1 1 d .
H36 H 0.2172 0.4127 0.3184 0.092 Uiso 1 1 calc R
C37 C 0.1314(9) 0.5046(11) 0.3321(6) 0.082(4) Uani 1 1 d .
H37 H 0.1545 0.5542 0.3605 0.098 Uiso 1 1 calc R
C38 C 0.0586(9) 0.5176(12) 0.3152(7) 0.096(5) Uani 1 1 d .
H38 H 0.0325 0.5756 0.3327 0.115 Uiso 1 1 calc R
C39 C 0.0243(8) 0.4441(10) 0.2722(6) 0.081(4) Uani 1 1 d .
H39 H -0.0243 0.4540 0.2599 0.097 Uiso 1 1 calc R
C40 C 0.0609(6) 0.3184(9) 0.1153(5) 0.050(3) Uani 1 1 d .
C41 C 0.0823(7) 0.2514(10) 0.0660(5) 0.066(3) Uani 1 1 d .
H41 H 0.0814 0.1744 0.0706 0.079 Uiso 1 1 calc R
C42 C 0.1053(8) 0.2980(12) 0.0096(6) 0.089(5) Uani 1 1 d .
H42 H 0.1189 0.2518 -0.0236 0.107 Uiso 1 1 calc R
C43 C 0.1081(8) 0.4064(13) 0.0026(7) 0.083(4) Uani 1 1 d .
H43 H 0.1229 0.4361 -0.0357 0.099 Uiso 1 1 calc R
C44 C 0.0898(7) 0.4753(13) 0.0501(7) 0.085(4) Uani 1 1 d .
H44 H 0.0938 0.5520 0.0451 0.102 Uiso 1 1 calc R
C45 C 0.0648(7) 0.4308(10) 0.1072(6) 0.069(3) Uani 1 1 d .
H45 H 0.0507 0.4782 0.1396 0.083 Uiso 1 1 calc R
C46 C -0.0701(6) 0.2998(8) 0.1769(6) 0.054(3) Uani 1 1 d .
C47 C -0.1014(7) 0.3136(10) 0.1145(6) 0.072(4) Uani 1 1 d .
H47 H -0.0728 0.3079 0.0791 0.087 Uiso 1 1 calc R
C48 C -0.1760(7) 0.3360(13) 0.1063(8) 0.099(5) Uani 1 1 d .
H48 H -0.1975 0.3425 0.0654 0.119 Uiso 1 1 calc R
C49 C -0.2157(8) 0.3481(13) 0.1581(9) 0.100(5) Uani 1 1 d .
H49 H -0.2641 0.3688 0.1523 0.119 Uiso 1 1 calc R
C50 C -0.1880(8) 0.3312(10) 0.2192(9) 0.090(5) Uani 1 1 d .
H50 H -0.2177 0.3367 0.2538 0.108 Uiso 1 1 calc R
C51 C -0.1121(7) 0.3047(10) 0.2291(7) 0.071(4) Uani 1 1 d .
H51 H -0.0921 0.2912 0.2700 0.085 Uiso 1 1 calc R
Cl1 Cl 0.16423(16) 0.0917(2) 0.19300(15) 0.0607(8) Uani 1 1 d .
N1 N -0.0649(5) 0.0471(6) 0.2145(4) 0.047(2) Uani 1 1 d .
N2 N -0.0955(5) 0.0559(7) 0.2666(5) 0.057(2) Uani 1 1 d .
O1 O 0.0079(4) 0.0288(6) 0.1071(3) 0.059(2) Uani 1 1 d .
P1 P 0.06441(15) -0.1194(2) 0.23029(13) 0.0468(7) Uani 1 1 d .
P2 P 0.02455(15) 0.2609(2) 0.18717(13) 0.0488(7) Uani 1 1 d .
Rh1 Rh 0.03848(4) 0.06862(7) 0.20637(4) 0.0460(3) Uani 1 1 d .

loop_
_atom_site_aniso_label
_atom_site_aniso_U_11
_atom_site_aniso_U_22
_atom_site_aniso_U_33
_atom_site_aniso_U_23
_atom_site_aniso_U_13
_atom_site_aniso_U_12
C15 0.050(7) 0.040(6) 0.059(7) -0.011(5) -0.010(5) -0.003(5)
C14 0.071(9) 0.100(10) 0.049(7) -0.002(7) -0.023(6) -0.025(8)
C13 0.100(13) 0.21(2) 0.050(9) -0.004(10) -0.009(8) -0.077(13)
C12 0.156(18) 0.146(15) 0.050(8) -0.027(9) 0.016(10) -0.069(14)
C9 0.103(12) 0.078(10) 0.075(9) -0.032(7) 0.008(8) -0.030(8)
C8 0.065(8) 0.045(7) 0.056(7) -0.006(5) 0.001(6) -0.007(6)
C10 0.097(14) 0.20(2) 0.118(15) -0.079(15) 0.036(12) -0.030(14)
C11 0.096(15) 0.24(3) 0.120(15) 0.023(17) -0.017(12) 0.052(16)
C7 0.048(7) 0.045(7) 0.088(9) 0.006(6) -0.027(7) 0.003(5)
C6 0.060(8) 0.050(7) 0.106(10) 0.010(7) -0.026(7) -0.004(6)
C4 0.069(10) 0.070(10) 0.134(14) -0.003(10) -0.073(10) 0.007(8)
C3 0.082(12) 0.080(10) 0.107(12) -0.004(9) -0.057(10) 0.001(9)
C2 0.094(11) 0.070(9) 0.078(9) -0.023(7) -0.050(8) 0.021(8)
C1 0.064(9) 0.048(7) 0.062(7) -0.002(6) -0.023(7) 0.005(6)
C5 0.075(12) 0.138(16) 0.20(2) 0.006(15) -0.073(12) -0.008(11)
C16 0.053(7) 0.049(7) 0.055(7) 0.002(5) -0.018(5) -0.007(5)
C17 0.050(8) 0.112(11) 0.068(8) 0.031(8) -0.019(6) -0.010(7)
C18 0.064(9) 0.091(10) 0.086(10) 0.015(8) -0.041(8) -0.010(8)
C19 0.098(12) 0.079(10) 0.066(8) 0.010(7) -0.037(8) -0.010(8)
C20 0.088(12) 0.121(13) 0.063(8) 0.026(8) -0.011(8) -0.015(10)
C21 0.059(8) 0.068(8) 0.058(7) -0.003(6) -0.012(6) -0.010(6)
C22 0.041(6) 0.054(7) 0.054(6) -0.001(5) -0.017(5) 0.000(5)
C23 0.062(8) 0.053(7) 0.065(7) 0.002(6) -0.008(6) 0.001(6)
C24 0.096(11) 0.047(7) 0.074(9) -0.011(6) -0.016(8) 0.022(7)
C25 0.078(10) 0.075(10) 0.088(10) -0.012(8) 0.005(8) 0.019(8)
C26 0.101(12) 0.092(11) 0.073(9) -0.004(8) 0.003(8) 0.026(9)
C27 0.074(9) 0.046(7) 0.066(8) 0.009(6) 0.007(6) 0.013(6)
C28 0.045(7) 0.046(7) 0.072(7) 0.008(6) -0.018(6) 0.006(5)
C29 0.071(9) 0.076(9) 0.070(8) 0.003(7) -0.022(7) -0.012(7)
C30 0.088(12) 0.106(12) 0.085(10) -0.005(9) -0.039(9) -0.031(10)
C31 0.067(10) 0.114(14) 0.106(13) 0.004(11) -0.027(10) -0.015(9)
C32 0.063(9) 0.098(11) 0.093(11) 0.012(9) -0.003(8) -0.020(8)
C33 0.058(8) 0.061(8) 0.083(9) -0.002(7) -0.009(7) 0.000(7)
C34 0.065(8) 0.038(6) 0.062(7) -0.003(5) -0.005(6) -0.006(6)
C35 0.046(7) 0.063(8) 0.066(7) -0.017(6) -0.011(6) 0.002(6)
C36 0.071(9) 0.082(10) 0.075(8) -0.009(7) -0.032(7) -0.019(8)
C37 0.107(12) 0.056(9) 0.079(9) -0.013(7) -0.025(8) -0.020(8)
C38 0.109(13) 0.061(9) 0.114(12) -0.035(8) -0.037(10) 0.000(9)
C39 0.086(10) 0.066(9) 0.086(9) -0.020(7) -0.029(8) 0.022(7)
C40 0.041(6) 0.048(7) 0.058(7) 0.001(5) -0.020(5) 0.005(5)
C41 0.077(9) 0.056(8) 0.064(8) 0.013(6) -0.017(6) -0.010(6)
C42 0.132(14) 0.072(10) 0.062(8) 0.011(7) -0.002(8) -0.014(9)
C43 0.102(12) 0.090(12) 0.055(8) 0.024(8) -0.013(7) -0.009(9)
C44 0.079(10) 0.083(10) 0.091(11) 0.040(9) -0.036(8) -0.013(8)
C45 0.061(8) 0.065(9) 0.079(9) 0.001(7) -0.014(6) -0.004(7)
C46 0.045(7) 0.035(6) 0.082(8) 0.009(5) -0.017(6) -0.003(5)
C47 0.069(9) 0.072(9) 0.073(8) 0.026(7) -0.027(7) -0.011(7)
C48 0.041(8) 0.140(15) 0.112(12) 0.032(11) -0.043(8) -0.006(9)
C49 0.043(9) 0.115(13) 0.138(15) 0.055(11) -0.024(10) 0.005(8)
C50 0.067(10) 0.065(9) 0.139(14) 0.009(9) 0.009(10) 0.022(7)
C51 0.060(8) 0.059(8) 0.092(10) 0.018(7) -0.002(7) 0.014(6)
Cl1 0.0505(17) 0.0551(18) 0.0752(19) 0.0047(14) -0.0126(14) 0.0016(13)
N1 0.051(6) 0.039(5) 0.050(5) 0.001(4) -0.020(4) 0.003(4)
N2 0.058(6) 0.055(6) 0.059(6) 0.000(5) -0.001(5) -0.003(5)
O1 0.058(5) 0.067(5) 0.050(4) -0.004(4) -0.017(4) 0.002(4)
P1 0.0415(16) 0.0438(16) 0.0535(16) 0.0014(13) -0.0153(13) 0.0025(13)
P2 0.0462(17) 0.0426(16) 0.0562(16) 0.0001(13) -0.0163(13) 0.0026(13)
Rh1 0.0433(5) 0.0448(5) 0.0483(5) -0.0007(4) -0.0162(4) 0.0014(4)

loop_
_atom_type_symbol
_atom_type_description
_atom_type_scat_dispersion_real
_atom_type_scat_dispersion_imag
_atom_type_scat_source
C C 0.0033 0.0016 'International Tables Vol C Tables 4.2.6.8 and 6.1.1.4'
H H 0.0000 0.0000 'International Tables Vol C Tables 4.2.6.8 and 6.1.1.4'
N N 0.0061 0.0033 'International Tables Vol C Tables 4.2.6.8 and 6.1.1.4'
O O 0.0106 0.0060 'International Tables Vol C Tables 4.2.6.8 and 6.1.1.4'
P P 0.1023 0.0942 'International Tables Vol C Tables 4.2.6.8 and 6.1.1.4'
Rh Rh -1.1178 0.9187 'International Tables Vol C Tables 4.2.6.8 and 6.1.1.4'
Cl Cl 0.1484 0.1585 'International Tables Vol C Tables 4.2.6.8 and 6.1.1.4'

loop_
_geom_angle_atom_site_label_1
_geom_angle_atom_site_label_2
_geom_angle_atom_site_label_3
_geom_angle
C14 C15 C8 118.2(11)
C14 C15 Rh1 131.5(9)
C8 C15 Rh1 110.2(8)
C13 C14 C15 117.8(12)
C13 C14 H14 121.1
C15 C14 H14 121.1
C12 C13 C14 124.3(14)
C12 C13 H13 117.8
C14 C13 H13 117.8
C13 C12 C9 121.3(14)
C13 C12 H12 119.4
C9 C12 H12 119.4
C8 C9 C12 115.0(13)
C8 C9 C10 121.3(13)
C12 C9 C10 123.6(13)
C9 C8 C15 123.0(12)
C9 C8 N2 118.8(11)
C15 C8 N2 118.2(10)
C11 C10 C9 109.8(17)
C11 C10 H10A 109.7
C9 C10 H10A 109.7
C11 C10 H10B 109.7
C9 C10 H10B 109.7
H10A C10 H10B 108.2
C10 C11 H11A 109.5
C10 C11 H11B 109.5
H11A C11 H11B 109.5
C10 C11 H11C 109.5
H11A C11 H11C 109.5
H11B C11 H11C 109.5
C6 C7 C1 122.6(12)
C6 C7 N1 123.2(12)
C1 C7 N1 114.1(10)
C4 C6 C7 118.4(14)
C4 C6 H6 120.8
C7 C6 H6 120.8
C6 C4 C3 119.5(13)
C6 C4 C5 118.7(18)
C3 C4 C5 121.9(14)
C2 C3 C4 121.9(14)
C2 C3 H3 119.1
C4 C3 H3 119.1
C3 C2 C1 121.5(15)
C3 C2 H2 119.2
C1 C2 H2 119.2
O1 C1 C7 122.6(10)
O1 C1 C2 121.3(12)
C7 C1 C2 116.0(12)
C4 C5 H5A 109.5
C4 C5 H5B 109.5
H5A C5 H5B 109.5
C4 C5 H5C 109.5
H5A C5 H5C 109.5
H5B C5 H5C 109.5
C21 C16 C17 119.2(10)
C21 C16 P1 124.7(9)
C17 C16 P1 116.0(9)
C16 C17 C18 121.4(12)
C16 C17 H17 119.3
C18 C17 H17 119.3
C19 C18 C17 117.2(13)
C19 C18 H18 121.4
C17 C18 H18 121.4
C18 C19 C20 122.7(12)
C18 C19 H19 118.6
C20 C19 H19 118.6
C19 C20 C21 119.6(13)
C19 C20 H20 120.2
C21 C20 H20 120.2
C16 C21 C20 119.8(12)
C16 C21 H21 120.1
C20 C21 H21 120.1
C27 C22 C23 119.6(10)
C27 C22 P1 121.9(9)
C23 C22 P1 118.4(8)
C24 C23 C22 119.0(11)
C24 C23 H23 120.5
C22 C23 H23 120.5
C25 C24 C23 121.4(12)
C25 C24 H24 119.3
C23 C24 H24 119.3
C24 C25 C26 120.6(12)
C24 C25 H25 119.7
C26 C25 H25 119.7
C27 C26 C25 117.2(12)
C27 C26 H26 121.4
C25 C26 H26 121.4
C22 C27 C26 122.1(11)
C22 C27 H27 118.9
C26 C27 H27 118.9
C33 C28 C29 117.0(11)
C33 C28 P1 122.7(10)
C29 C28 P1 120.3(10)
C28 C29 C30 120.6(13)
C28 C29 H29 119.7
C30 C29 H29 119.7
C31 C30 C29 120.9(14)
C31 C30 H30 119.6
C29 C30 H30 119.6
C32 C31 C30 119.4(15)
C32 C31 H31 120.3
C30 C31 H31 120.3
C31 C32 C33 120.9(14)
C31 C32 H32 119.5
C33 C32 H32 119.5
C28 C33 C32 121.2(13)
C28 C33 H33 119.4
C32 C33 H33 119.4
C35 C34 C39 117.5(11)
C35 C34 P2 119.7(8)
C39 C34 P2 122.5(10)
C36 C35 C34 121.9(11)
C36 C35 H35 119.1
C34 C35 H35 119.1
C37 C36 C35 121.3(13)
C37 C36 H36 119.3
C35 C36 H36 119.3
C36 C37 C38 119.5(12)
C36 C37 H37 120.3
C38 C37 H37 120.3
C37 C38 C39 120.2(14)
C37 C38 H38 119.9
C39 C38 H38 119.9
C38 C39 C34 119.5(13)
C38 C39 H39 120.2
C34 C39 H39 120.2
C45 C40 C41 117.9(11)
C45 C40 P2 120.3(9)
C41 C40 P2 121.8(8)
C40 C41 C42 120.5(12)
C40 C41 H41 119.7
C42 C41 H41 119.7
C43 C42 C41 120.6(14)
C43 C42 H42 119.7
C41 C42 H42 119.7
C42 C43 C44 121.1(13)
C42 C43 H43 119.5
C44 C43 H43 119.5
C43 C44 C45 119.6(14)
C43 C44 H44 120.2
C45 C44 H44 120.2
C40 C45 C44 120.2(13)
C40 C45 H45 119.9
C44 C45 H45 119.9
C51 C46 C47 120.6(11)
C51 C46 P2 119.6(9)
C47 C46 P2 119.5(10)
C48 C47 C46 119.6(13)
C48 C47 H47 120.2
C46 C47 H47 120.2
C49 C48 C47 119.3(13)
C49 C48 H48 120.3
C47 C48 H48 120.3
C48 C49 C50 122.7(14)
C48 C49 H49 118.6
C50 C49 H49 118.6
C49 C50 C51 119.1(14)
C49 C50 H50 120.4
C51 C50 H50 120.4
C46 C51 C50 118.4(13)
C46 C51 H51 120.8
C50 C51 H51 120.8
N2 N1 C7 121.4(10)
N2 N1 Rh1 123.2(7)
C7 N1 Rh1 115.3(8)
N1 N2 C8 109.8(9)
C1 O1 Rh1 107.1(7)
C22 P1 C28 103.2(5)
C22 P1 C16 102.0(5)
C28 P1 C16 106.2(5)
C22 P1 Rh1 115.4(4)
C28 P1 Rh1 113.9(4)
C16 P1 Rh1 114.8(4)
C40 P2 C46 101.2(5)
C40 P2 C34 101.0(5)
C46 P2 C34 105.6(5)
C40 P2 Rh1 118.3(4)
C46 P2 Rh1 111.7(3)
C34 P2 Rh1 117.1(4)
N1 Rh1 C15 78.4(4)
N1 Rh1 O1 80.7(3)
C15 Rh1 O1 159.2(4)
N1 Rh1 P2 92.6(2)
C15 Rh1 P2 88.4(3)
O1 Rh1 P2 91.8(2)
N1 Rh1 P1 92.6(2)
C15 Rh1 P1 89.8(3)
O1 Rh1 P1 91.9(2)
P2 Rh1 P1 174.06(10)
N1 Rh1 Cl1 178.0(3)
C15 Rh1 Cl1 103.5(3)
O1 Rh1 Cl1 97.4(2)
P2 Rh1 Cl1 88.02(10)
P1 Rh1 Cl1 86.90(10)

loop_
_geom_bond_atom_site_label_1
_geom_bond_atom_site_label_2
_geom_bond_distance
C15 C14 1.391(15)
C15 C8 1.399(15)
C15 Rh1 1.999(11)
C14 C13 1.380(18)
C14 H14 0.9300
C13 C12 1.27(2)
C13 H13 0.9300
C12 C9 1.45(2)
C12 H12 0.9300
C9 C8 1.376(16)
C9 C10 1.56(2)
C8 N2 1.403(14)
C10 C11 1.48(2)
C10 H10A 0.9700
C10 H10B 0.9700
C11 H11A 0.9600
C11 H11B 0.9600
C11 H11C 0.9600
C7 C6 1.397(16)
C7 C1 1.399(16)
C7 N1 1.400(14)
C6 C4 1.385(18)
C6 H6 0.9300
C4 C3 1.39(2)
C4 C5 1.57(2)
C3 C2 1.333(18)
C3 H3 0.9300
C2 C1 1.420(15)
C2 H2 0.9300
C1 O1 1.294(13)
C5 H5A 0.9600
C5 H5B 0.9600
C5 H5C 0.9600
C16 C21 1.360(14)
C16 C17 1.376(15)
C16 P1 1.841(11)
C17 C18 1.416(16)
C17 H17 0.9300
C18 C19 1.327(17)
C18 H18 0.9300
C19 C20 1.371(18)
C19 H19 0.9300
C20 C21 1.387(17)
C20 H20 0.9300
C21 H21 0.9300
C22 C27 1.368(14)
C22 C23 1.414(15)
C22 P1 1.808(11)
C23 C24 1.384(15)
C23 H23 0.9300
C24 C25 1.344(17)
C24 H24 0.9300
C25 C26 1.447(17)
C25 H25 0.9300
C26 C27 1.380(16)
C26 H26 0.9300
C27 H27 0.9300
C28 C33 1.367(15)
C28 C29 1.385(16)
C28 P1 1.809(12)
C29 C30 1.395(18)
C29 H29 0.9300
C30 C31 1.359(19)
C30 H30 0.9300
C31 C32 1.324(19)
C31 H31 0.9300
C32 C33 1.408(17)
C32 H32 0.9300
C33 H33 0.9300
C34 C35 1.378(15)
C34 C39 1.393(16)
C34 P2 1.823(11)
C35 C36 1.355(15)
C35 H35 0.9300
C36 C37 1.331(18)
C36 H36 0.9300
C37 C38 1.384(19)
C37 H37 0.9300
C38 C39 1.393(17)
C38 H38 0.9300
C39 H39 0.9300
C40 C45 1.362(15)
C40 C41 1.377(15)
C40 P2 1.810(11)
C41 C42 1.389(16)
C41 H41 0.9300
C42 C43 1.311(18)
C42 H42 0.9300
C43 C44 1.347(19)
C43 H43 0.9300
C44 C45 1.404(17)
C44 H44 0.9300
C45 H45 0.9300
C46 C51 1.366(15)
C46 C47 1.411(15)
C46 P2 1.813(11)
C47 C48 1.407(17)
C47 H47 0.9300
C48 C49 1.34(2)
C48 H48 0.9300
C49 C50 1.37(2)
C49 H49 0.9300
C50 C51 1.445(17)
C50 H50 0.9300
C51 H51 0.9300
Cl1 Rh1 2.367(3)
N1 N2 1.254(12)
N1 Rh1 1.940(9)
O1 Rh1 2.180(7)
P1 Rh1 2.356(3)
P2 Rh1 2.356(3)

loop_
_geom_torsion_atom_site_label_1
_geom_torsion_atom_site_label_2
_geom_torsion_atom_site_label_3
_geom_torsion_atom_site_label_4
_geom_torsion
C8 C15 C14 C13 -5.5(19)
Rh1 C15 C14 C13 179.0(11)
C15 C14 C13 C12 9(3)
C14 C13 C12 C9 -7(3)
C13 C12 C9 C8 1(3)
C13 C12 C9 C10 -175.0(19)
C12 C9 C8 C15 2(2)
C10 C9 C8 C15 178.1(14)
C12 C9 C8 N2 -178.2(13)
C10 C9 C8 N2 -2(2)
C14 C15 C8 C9 0.6(18)
Rh1 C15 C8 C9 176.9(10)
C14 C15 C8 N2 -179.6(11)
Rh1 C15 C8 N2 -3.2(12)
C8 C9 C10 C11 -94.7(17)
C12 C9 C10 C11 81(2)
C1 C7 C6 C4 -1.0(18)
N1 C7 C6 C4 177.4(11)
C7 C6 C4 C3 3(2)
C7 C6 C4 C5 -177.1(12)
C6 C4 C3 C2 -3(2)
C5 C4 C3 C2 177.1(13)
C4 C3 C2 C1 1(2)
C6 C7 C1 O1 177.9(10)
N1 C7 C1 O1 -0.6(16)
C6 C7 C1 C2 -1.0(17)
N1 C7 C1 C2 -179.5(10)
C3 C2 C1 O1 -177.8(12)
C3 C2 C1 C7 1.1(19)
C21 C16 C17 C18 1(2)
P1 C16 C17 C18 -174.7(11)
C16 C17 C18 C19 -4(2)
C17 C18 C19 C20 6(2)
C18 C19 C20 C21 -5(2)
C17 C16 C21 C20 0.3(19)
P1 C16 C21 C20 175.8(11)
C19 C20 C21 C16 1(2)
C27 C22 C23 C24 -0.3(17)
P1 C22 C23 C24 176.6(9)
C22 C23 C24 C25 0.8(19)
C23 C24 C25 C26 0(2)
C24 C25 C26 C27 -1(2)
C23 C22 C27 C26 -0.6(19)
P1 C22 C27 C26 -177.4(11)
C25 C26 C27 C22 1(2)
C33 C28 C29 C30 -0.1(18)
P1 C28 C29 C30 -178.8(10)
C28 C29 C30 C31 -3(2)
C29 C30 C31 C32 2(2)
C30 C31 C32 C33 0(2)
C29 C28 C33 C32 2.6(18)
P1 C28 C33 C32 -178.7(10)
C31 C32 C33 C28 -3(2)
C39 C34 C35 C36 -0.1(18)
P2 C34 C35 C36 174.3(10)
C34 C35 C36 C37 1(2)
C35 C36 C37 C38 -1(2)
C36 C37 C38 C39 -1(2)
C37 C38 C39 C34 2(2)
C35 C34 C39 C38 -1.5(19)
P2 C34 C39 C38 -175.7(11)
C45 C40 C41 C42 -1.5(17)
P2 C40 C41 C42 175.5(10)
C40 C41 C42 C43 1(2)
C41 C42 C43 C44 1(2)
C42 C43 C44 C45 -2(2)
C41 C40 C45 C44 0.0(17)
P2 C40 C45 C44 -177.0(9)
C43 C44 C45 C40 1.9(19)
C51 C46 C47 C48 2.0(18)
P2 C46 C47 C48 175.6(10)
C46 C47 C48 C49 2(2)
C47 C48 C49 C50 -5(3)
C48 C49 C50 C51 3(2)
C47 C46 C51 C50 -3.9(18)
P2 C46 C51 C50 -177.4(9)
C49 C50 C51 C46 1(2)
C6 C7 N1 N2 2.3(16)
C1 C7 N1 N2 -179.2(9)
C6 C7 N1 Rh1 -175.3(9)
C1 C7 N1 Rh1 3.2(12)
C7 N1 N2 C8 -177.2(9)
Rh1 N1 N2 C8 0.2(12)
C9 C8 N2 N1 -178.0(10)
C15 C8 N2 N1 2.1(14)
C7 C1 O1 Rh1 -1.9(13)
C2 C1 O1 Rh1 177.0(9)
C27 C22 P1 C28 99.7(10)
C23 C22 P1 C28 -77.1(9)
C27 C22 P1 C16 -150.2(10)
C23 C22 P1 C16 32.9(10)
C27 C22 P1 Rh1 -25.1(11)
C23 C22 P1 Rh1 158.1(7)
C33 C28 P1 C22 164.0(10)
C29 C28 P1 C22 -17.3(10)
C33 C28 P1 C16 57.2(11)
C29 C28 P1 C16 -124.2(10)
C33 C28 P1 Rh1 -70.2(10)
C29 C28 P1 Rh1 108.5(9)
C21 C16 P1 C22 -122.7(10)
C17 C16 P1 C22 52.9(11)
C21 C16 P1 C28 -15.0(12)
C17 C16 P1 C28 160.6(10)
C21 C16 P1 Rh1 111.8(10)
C17 C16 P1 Rh1 -72.6(10)
C45 C40 P2 C46 68.3(10)
C41 C40 P2 C46 -108.6(10)
C45 C40 P2 C34 -40.2(10)
C41 C40 P2 C34 142.9(9)
C45 C40 P2 Rh1 -169.3(8)
C41 C40 P2 Rh1 13.7(10)
C51 C46 P2 C40 -158.7(9)
C47 C46 P2 C40 27.7(10)
C51 C46 P2 C34 -53.7(10)
C47 C46 P2 C34 132.6(9)
C51 C46 P2 Rh1 74.6(10)
C47 C46 P2 Rh1 -99.1(9)
C35 C34 P2 C40 -75.3(10)
C39 C34 P2 C40 98.8(11)
C35 C34 P2 C46 179.7(9)
C39 C34 P2 C46 -6.2(12)
C35 C34 P2 Rh1 54.6(10)
C39 C34 P2 Rh1 -131.3(10)
N2 N1 Rh1 C15 -1.5(8)
C7 N1 Rh1 C15 176.0(8)
N2 N1 Rh1 O1 179.3(8)
C7 N1 Rh1 O1 -3.2(7)
N2 N1 Rh1 P2 -89.4(8)
C7 N1 Rh1 P2 88.1(7)
N2 N1 Rh1 P1 87.7(8)
C7 N1 Rh1 P1 -94.8(7)
N2 N1 Rh1 Cl1 163(7)
C7 N1 Rh1 Cl1 -20(8)
C14 C15 Rh1 N1 178.1(12)
C8 C15 Rh1 N1 2.4(7)
C14 C15 Rh1 O1 -179.7(9)
C8 C15 Rh1 O1 4.6(15)
C14 C15 Rh1 P2 -89.0(11)
C8 C15 Rh1 P2 95.3(7)
C14 C15 Rh1 P1 85.4(11)
C8 C15 Rh1 P1 -90.3(7)
C14 C15 Rh1 Cl1 -1.4(12)
C8 C15 Rh1 Cl1 -177.1(7)
C1 O1 Rh1 N1 2.7(7)
C1 O1 Rh1 C15 0.6(13)
C1 O1 Rh1 P2 -89.6(7)
C1 O1 Rh1 P1 95.1(7)
C1 O1 Rh1 Cl1 -177.8(7)
C40 P2 Rh1 N1 -125.0(5)
C46 P2 Rh1 N1 -8.1(5)
C34 P2 Rh1 N1 113.8(5)
C40 P2 Rh1 C15 156.7(5)
C46 P2 Rh1 C15 -86.5(5)
C34 P2 Rh1 C15 35.4(5)
C40 P2 Rh1 O1 -44.2(4)
C46 P2 Rh1 O1 72.7(5)
C34 P2 Rh1 O1 -165.4(5)
C40 P2 Rh1 P1 84.5(11)
C46 P2 Rh1 P1 -158.7(10)
C34 P2 Rh1 P1 -36.8(12)
C40 P2 Rh1 Cl1 53.1(4)
C46 P2 Rh1 Cl1 170.0(4)
C34 P2 Rh1 Cl1 -68.1(4)
C22 P1 Rh1 N1 131.4(4)
C28 P1 Rh1 N1 12.3(5)
C16 P1 Rh1 N1 -110.4(5)
C22 P1 Rh1 C15 -150.2(5)
C28 P1 Rh1 C15 90.7(5)
C16 P1 Rh1 C15 -32.0(5)
C22 P1 Rh1 O1 50.6(4)
C28 P1 Rh1 O1 -68.5(5)
C16 P1 Rh1 O1 168.8(5)
C22 P1 Rh1 P2 -78.1(11)
C28 P1 Rh1 P2 162.8(10)
C16 P1 Rh1 P2 40.1(12)
C22 P1 Rh1 Cl1 -46.7(4)
C28 P1 Rh1 Cl1 -165.8(4)
C16 P1 Rh1 Cl1 71.5(4)
